data_7207280
loop_
_publ_author_name
'Makhubela, Banothile C. E.'
'Jardine, Anwar'
'Smith, Gregory S.'

_publ_section_title
;
 Rh(i) complexes supported on a biopolymer as recyclable and selective
 hydroformylation catalysts
;
_journal_issue 2
_journal_name_full 'Green Chemistry'
_journal_page_first 338
_journal_paper_doi 10.1039/c1gc15979h
_journal_volume 14
_journal_year 2012
_chemical_formula_sum 'C26.5 H27 Cl2 N O P Rh'
_chemical_formula_weight 580.27
_chemical_name_systematic
;
?
;
_space_group_IT_number 2
_symmetry_cell_setting triclinic
_symmetry_space_group_name_Hall '-P 1'
_symmetry_space_group_name_H-M 'P -1'
_atom_sites_solution_hydrogens geom
_atom_sites_solution_primary direct
_atom_sites_solution_secondary difmap
_audit_creation_method SHELXL-97
_cell_angle_alpha 72.9480(10)
_cell_angle_beta 88.6650(10)
_cell_angle_gamma 65.9030(10)
_cell_formula_units_Z 2
_cell_length_a 9.7477(5)
_cell_length_b 11.3212(6)
_cell_length_c 12.8467(7)
_cell_measurement_reflns_used 30276
_cell_measurement_temperature 100(2)
_cell_measurement_theta_max 30.49
_cell_measurement_theta_min 2.07
_cell_volume 1229.69(11)
_computing_cell_refinement 'DENZO-SMN (Otwinowski & Minor, 1997)'
_computing_data_collection 'COLLECT program (Nonius, 2000)'
_computing_data_reduction 'DENZO-SMN (Otwinowski & Minor, 1997)'
_computing_molecular_graphics 'X-Seed (Barbour, 2001)'
_computing_publication_material 'SHELXL-97 (Sheldrick, 2001)'
_computing_structure_refinement 'SHELXL-97 (Sheldrick, 1997)'
_computing_structure_solution 'SHELXS-97 (Sheldrick, 1997)'
_diffrn_ambient_temperature 100(2)
_diffrn_measured_fraction_theta_full 0.989
_diffrn_measured_fraction_theta_max 0.989
_diffrn_measurement_device_type 'Bruker Kappa Duo Apex II Diffractometer'
_diffrn_measurement_method '0.5\% \f scans and \w scans'
_diffrn_radiation_monochromator graphite
_diffrn_radiation_source 'fine-focus sealed tube'
_diffrn_radiation_type MoK\a
_diffrn_radiation_wavelength 0.71073
_diffrn_reflns_av_R_equivalents 0.0308
_diffrn_reflns_av_sigmaI/netI 0.0279
_diffrn_reflns_limit_h_max 13
_diffrn_reflns_limit_h_min -13
_diffrn_reflns_limit_k_max 15
_diffrn_reflns_limit_k_min -16
_diffrn_reflns_limit_l_max 18
_diffrn_reflns_limit_l_min -18
_diffrn_reflns_number 30276
_diffrn_reflns_theta_full 30.49
_diffrn_reflns_theta_max 30.49
_diffrn_reflns_theta_min 2.07
_diffrn_standards_decay_% 0
_diffrn_standards_interval_count n/a
_diffrn_standards_interval_time n/a
_diffrn_standards_number n/a
_exptl_absorpt_coefficient_mu 0.997
_exptl_absorpt_correction_T_max 0.9518
_exptl_absorpt_correction_T_min 0.9069
_exptl_absorpt_correction_type multi-scan
_exptl_absorpt_process_details 'SADABS (Sheldrick, 2001)'
_exptl_crystal_density_diffrn 1.567
_exptl_crystal_density_meas ?
_exptl_crystal_density_method 'not measured'
_exptl_crystal_F_000 590
_exptl_crystal_size_max 0.10
_exptl_crystal_size_mid 0.08
_exptl_crystal_size_min 0.05
_refine_diff_density_max 0.909
_refine_diff_density_min -0.738
_refine_diff_density_rms 0.077
_refine_ls_extinction_coef none
_refine_ls_extinction_method none
_refine_ls_goodness_of_fit_ref 1.041
_refine_ls_hydrogen_treatment constr
_refine_ls_matrix_type full
_refine_ls_number_parameters 304
_refine_ls_number_reflns 7401
_refine_ls_number_restraints 2
_refine_ls_restrained_S_all 1.041
_refine_ls_R_factor_all 0.0288
_refine_ls_R_factor_gt 0.0243
_refine_ls_shift/su_max 0.002
_refine_ls_shift/su_mean 0.000
_refine_ls_structure_factor_coef Fsqd
_refine_ls_weighting_details 'calc w=1/[\s^2^(Fo^2^)+(0.0301P)^2^+0.5486P] where P=(Fo^2^+2Fc^2^)/3'
_refine_ls_weighting_scheme calc
_refine_ls_wR_factor_gt 0.0590
_refine_ls_wR_factor_ref 0.0612
_reflns_number_gt 6672
_reflns_number_total 7401
_reflns_threshold_expression >2sigma(I)
_cod_data_source_file c1gc15979h.txt
_cod_data_source_block bm50b
_cod_depositor_comments
;
The following automatic conversions were performed:

'_symmetry_cell_setting' value 'Triclinic' changed to 'triclinic'
according to /home/saulius/struct/CIF-dictionaries/cif_core.dic
dictionary named 'cif_core.dic' version 2.4.1 from 2010-06-29.

Automatic conversion script
Id: cif_fix_values 1715 2011-07-08 13:25:40Z adriana 

The following automatic conversions were performed:

'_exptl_crystal_density_meas' value 'not measured' was changed to '?'
- the value is perceived as not measured.

Automatic conversion script
Id: cif_fix_values 3008 2015-01-20 13:52:24Z robertas 
;
_cod_original_sg_symbol_H-M P-1
_cod_original_formula_sum 'C26.50 H27 Cl2 N O P Rh'
_cod_database_code 7207280

loop_
_symmetry_equiv_pos_as_xyz
'x, y, z'
'-x, -y, -z'

loop_
_atom_site_label
_atom_site_type_symbol
_atom_site_fract_x
_atom_site_fract_y
_atom_site_fract_z
_atom_site_U_iso_or_equiv
_atom_site_adp_type
_atom_site_occupancy
_atom_site_symmetry_multiplicity
_atom_site_calc_flag
_atom_site_refinement_flags
Rh1 Rh 0.706383(12) 0.876763(11) 0.266956(9) 0.01045(4) Uani 1 1 d .
Cl1 Cl 0.73558(4) 1.07127(4) 0.14844(3) 0.01510(7) Uani 1 1 d .
Cl2 Cl 0.61370(6) 0.49939(5) 0.07211(4) 0.03386(11) Uani 1 1 d .
P1 P 0.64303(4) 0.71591(4) 0.36641(3) 0.01091(7) Uani 1 1 d .
O1 O 0.80100(15) 0.94287(13) 0.45267(10) 0.0235(3) Uani 1 1 d .
N1 N 0.64290(14) 0.83157(13) 0.13067(10) 0.0122(2) Uani 1 1 d .
C1 C 0.76511(17) 0.91430(16) 0.38286(13) 0.0153(3) Uani 1 1 d .
C2 C 0.52494(17) 0.81246(15) 0.11563(12) 0.0132(3) Uani 1 1 d .
H2 H 0.5069 0.8014 0.0475 0.016 Uiso 1 1 calc R
C3 C 0.41491(16) 0.80618(15) 0.19558(12) 0.0126(3) Uani 1 1 d .
C4 C 0.44976(16) 0.76644(15) 0.31025(12) 0.0125(3) Uani 1 1 d .
C5 C 0.33505(17) 0.76833(16) 0.37744(13) 0.0157(3) Uani 1 1 d .
H5 H 0.3575 0.7413 0.4546 0.019 Uiso 1 1 calc R
C6 C 0.18711(17) 0.80955(17) 0.33263(14) 0.0177(3) Uani 1 1 d .
H6 H 0.1093 0.8138 0.3793 0.021 Uiso 1 1 calc R
C7 C 0.15386(17) 0.84410(16) 0.22068(14) 0.0170(3) Uani 1 1 d .
H7 H 0.0538 0.8706 0.1904 0.020 Uiso 1 1 calc R
C8 C 0.26812(17) 0.83976(16) 0.15254(13) 0.0154(3) Uani 1 1 d .
H8 H 0.2463 0.8598 0.0760 0.018 Uiso 1 1 calc R
C9 C 0.74801(16) 0.54500(15) 0.35743(12) 0.0119(3) Uani 1 1 d .
C10 C 0.67728(17) 0.46449(16) 0.34479(13) 0.0148(3) Uani 1 1 d .
H10 H 0.5700 0.5006 0.3360 0.018 Uiso 1 1 calc R
C11 C 0.76307(18) 0.33103(16) 0.34501(13) 0.0167(3) Uani 1 1 d .
H11 H 0.7142 0.2770 0.3353 0.020 Uiso 1 1 calc R
C12 C 0.91949(18) 0.27739(16) 0.35932(13) 0.0163(3) Uani 1 1 d .
H12 H 0.9777 0.1860 0.3608 0.020 Uiso 1 1 calc R
C13 C 0.99165(17) 0.35708(16) 0.37148(13) 0.0169(3) Uani 1 1 d .
H13 H 1.0989 0.3202 0.3809 0.020 Uiso 1 1 calc R
C14 C 0.90647(17) 0.49087(16) 0.36980(13) 0.0153(3) Uani 1 1 d .
H14 H 0.9558 0.5456 0.3770 0.018 Uiso 1 1 calc R
C15 C 0.63505(16) 0.68643(15) 0.51335(12) 0.0123(3) Uani 1 1 d .
C16 C 0.70009(17) 0.55582(16) 0.58875(13) 0.0146(3) Uani 1 1 d .
H16 H 0.7471 0.4790 0.5636 0.018 Uiso 1 1 calc R
C17 C 0.69628(19) 0.53770(17) 0.70051(13) 0.0174(3) Uani 1 1 d .
H17 H 0.7413 0.4486 0.7514 0.021 Uiso 1 1 calc R
C18 C 0.62725(19) 0.64885(18) 0.73805(13) 0.0185(3) Uani 1 1 d .
H18 H 0.6255 0.6359 0.8145 0.022 Uiso 1 1 calc R
C19 C 0.56037(18) 0.77962(18) 0.66376(13) 0.0184(3) Uani 1 1 d .
H19 H 0.5119 0.8558 0.6894 0.022 Uiso 1 1 calc R
C20 C 0.56466(17) 0.79837(16) 0.55195(13) 0.0156(3) Uani 1 1 d .
H20 H 0.5196 0.8877 0.5014 0.019 Uiso 1 1 calc R
C21 C 0.75095(17) 0.82396(16) 0.04597(12) 0.0131(3) Uani 1 1 d .
H21 H 0.7674 0.9090 0.0273 0.016 Uiso 1 1 calc R
C22 C 0.90160(19) 0.7048(2) 0.09998(14) 0.0242(4) Uani 1 1 d .
H22A H 0.8894 0.6186 0.1198 0.029 Uiso 1 1 calc R
H22B H 0.9328 0.7159 0.1680 0.029 Uiso 1 1 calc R
C23 C 1.0238(2) 0.6985(3) 0.02215(16) 0.0439(6) Uani 1 1 d .
H23A H 1.0438 0.7804 0.0092 0.053 Uiso 1 1 calc R
H23B H 1.1186 0.6176 0.0567 0.053 Uiso 1 1 calc R
C24 C 0.9767(2) 0.6908(2) -0.08716(15) 0.0313(4) Uani 1 1 d .
H24A H 1.0547 0.6939 -0.1373 0.038 Uiso 1 1 calc R
H24B H 0.9690 0.6035 -0.0755 0.038 Uiso 1 1 calc R
C25 C 0.82561(18) 0.80807(17) -0.13894(13) 0.0172(3) Uani 1 1 d .
H25A H 0.7948 0.7982 -0.2077 0.021 Uiso 1 1 calc R
H25B H 0.8362 0.8950 -0.1575 0.021 Uiso 1 1 calc R
C26 C 0.70275(18) 0.81179(17) -0.06100(13) 0.0164(3) Uani 1 1 d .
H26A H 0.6061 0.8904 -0.0957 0.020 Uiso 1 1 calc R
H26B H 0.6870 0.7276 -0.0460 0.020 Uiso 1 1 calc R
C27 C 0.5644(4) 0.4160(4) -0.0010(3) 0.0214(7) Uani 0.50 1 d PD
H27A H 0.574(5) 0.327(2) 0.049(3) 0.026 Uiso 0.50 1 d PD
H27B H 0.627(4) 0.404(4) -0.062(2) 0.026 Uiso 0.50 1 d PD

loop_
_atom_site_aniso_label
_atom_site_aniso_U_11
_atom_site_aniso_U_22
_atom_site_aniso_U_33
_atom_site_aniso_U_23
_atom_site_aniso_U_13
_atom_site_aniso_U_12
Rh1 0.01035(6) 0.01143(6) 0.00920(6) -0.00303(4) 0.00117(4) -0.00434(4)
Cl1 0.01893(17) 0.01444(16) 0.01222(16) -0.00216(13) 0.00169(13) -0.00865(14)
Cl2 0.0350(3) 0.0353(3) 0.0314(2) -0.0061(2) -0.0051(2) -0.0174(2)
P1 0.00999(16) 0.01207(17) 0.00960(16) -0.00281(13) 0.00111(13) -0.00398(13)
O1 0.0280(6) 0.0252(6) 0.0186(6) -0.0088(5) -0.0031(5) -0.0109(5)
N1 0.0126(6) 0.0124(6) 0.0102(6) -0.0031(5) 0.0025(4) -0.0043(5)
C1 0.0154(7) 0.0139(7) 0.0145(7) -0.0028(6) 0.0008(5) -0.0053(6)
C2 0.0138(6) 0.0138(7) 0.0108(6) -0.0036(5) 0.0020(5) -0.0048(5)
C3 0.0117(6) 0.0128(7) 0.0126(7) -0.0038(5) 0.0015(5) -0.0046(5)
C4 0.0108(6) 0.0125(6) 0.0129(7) -0.0035(5) 0.0013(5) -0.0038(5)
C5 0.0136(7) 0.0183(7) 0.0136(7) -0.0039(6) 0.0031(5) -0.0057(6)
C6 0.0125(7) 0.0211(8) 0.0191(8) -0.0055(6) 0.0055(6) -0.0075(6)
C7 0.0116(6) 0.0170(7) 0.0195(8) -0.0026(6) -0.0006(6) -0.0051(6)
C8 0.0140(7) 0.0161(7) 0.0142(7) -0.0022(6) -0.0004(5) -0.0063(6)
C9 0.0126(6) 0.0131(7) 0.0097(6) -0.0030(5) 0.0016(5) -0.0054(5)
C10 0.0123(6) 0.0178(7) 0.0152(7) -0.0057(6) 0.0022(5) -0.0067(6)
C11 0.0197(7) 0.0174(7) 0.0160(7) -0.0065(6) 0.0028(6) -0.0101(6)
C12 0.0179(7) 0.0143(7) 0.0144(7) -0.0046(6) 0.0025(6) -0.0043(6)
C13 0.0122(7) 0.0168(7) 0.0184(7) -0.0047(6) 0.0014(6) -0.0034(6)
C14 0.0136(7) 0.0160(7) 0.0162(7) -0.0044(6) 0.0011(5) -0.0064(6)
C15 0.0103(6) 0.0162(7) 0.0105(6) -0.0038(5) 0.0015(5) -0.0058(5)
C16 0.0156(7) 0.0161(7) 0.0131(7) -0.0041(6) 0.0016(5) -0.0079(6)
C17 0.0210(8) 0.0206(8) 0.0119(7) -0.0020(6) 0.0007(6) -0.0120(6)
C18 0.0211(8) 0.0268(8) 0.0124(7) -0.0077(6) 0.0041(6) -0.0137(7)
C19 0.0168(7) 0.0238(8) 0.0167(7) -0.0109(6) 0.0040(6) -0.0075(6)
C20 0.0142(7) 0.0164(7) 0.0146(7) -0.0054(6) 0.0018(5) -0.0044(6)
C21 0.0148(7) 0.0164(7) 0.0104(6) -0.0049(5) 0.0040(5) -0.0084(6)
C22 0.0137(7) 0.0373(10) 0.0130(7) -0.0077(7) 0.0016(6) -0.0023(7)
C23 0.0128(8) 0.0883(19) 0.0161(9) -0.0187(11) 0.0037(7) -0.0057(10)
C24 0.0226(9) 0.0423(11) 0.0146(8) -0.0102(8) 0.0056(7) 0.0009(8)
C25 0.0189(7) 0.0214(8) 0.0118(7) -0.0057(6) 0.0038(6) -0.0088(6)
C26 0.0166(7) 0.0227(8) 0.0116(7) -0.0066(6) 0.0027(6) -0.0092(6)
C27 0.0213(16) 0.0205(16) 0.0231(17) -0.0102(14) 0.0048(13) -0.0071(13)

loop_
_atom_type_symbol
_atom_type_description
_atom_type_scat_dispersion_real
_atom_type_scat_dispersion_imag
_atom_type_scat_source
C C 0.0033 0.0016 'International Tables Vol C Tables 4.2.6.8 and 6.1.1.4'
H H 0.0000 0.0000 'International Tables Vol C Tables 4.2.6.8 and 6.1.1.4'
N N 0.0061 0.0033 'International Tables Vol C Tables 4.2.6.8 and 6.1.1.4'
O O 0.0106 0.0060 'International Tables Vol C Tables 4.2.6.8 and 6.1.1.4'
P P 0.1023 0.0942 'International Tables Vol C Tables 4.2.6.8 and 6.1.1.4'
Cl Cl 0.1484 0.1585 'International Tables Vol C Tables 4.2.6.8 and 6.1.1.4'
Rh Rh -1.1178 0.9187 'International Tables Vol C Tables 4.2.6.8 and 6.1.1.4'

loop_
_geom_angle_atom_site_label_1
_geom_angle_atom_site_label_2
_geom_angle_atom_site_label_3
_geom_angle
_geom_angle_site_symmetry_1
_geom_angle_site_symmetry_3
C1 Rh1 N1 178.71(6) . .
C1 Rh1 P1 95.68(5) . .
N1 Rh1 P1 84.91(4) . .
C1 Rh1 Cl1 87.95(5) . .
N1 Rh1 Cl1 91.62(4) . .
P1 Rh1 Cl1 171.327(14) . .
C27 Cl2 C27 63.6(2) . 2_665
C9 P1 C15 102.95(7) . .
C9 P1 C4 104.75(7) . .
C15 P1 C4 104.99(7) . .
C9 P1 Rh1 117.34(5) . .
C15 P1 Rh1 120.65(5) . .
C4 P1 Rh1 104.55(5) . .
C2 N1 C21 119.29(13) . .
C2 N1 Rh1 127.00(10) . .
C21 N1 Rh1 113.71(9) . .
O1 C1 Rh1 177.23(14) . .
N1 C2 C3 125.33(14) . .
N1 C2 H2 117.3 . .
C3 C2 H2 117.3 . .
C8 C3 C4 119.38(13) . .
C8 C3 C2 116.40(13) . .
C4 C3 C2 124.21(13) . .
C5 C4 C3 118.98(13) . .
C5 C4 P1 121.75(12) . .
C3 C4 P1 119.27(11) . .
C4 C5 C6 120.85(15) . .
C4 C5 H5 119.6 . .
C6 C5 H5 119.6 . .
C7 C6 C5 120.23(14) . .
C7 C6 H6 119.9 . .
C5 C6 H6 119.9 . .
C6 C7 C8 119.59(14) . .
C6 C7 H7 120.2 . .
C8 C7 H7 120.2 . .
C7 C8 C3 120.81(14) . .
C7 C8 H8 119.6 . .
C3 C8 H8 119.6 . .
C10 C9 C14 119.32(14) . .
C10 C9 P1 122.51(11) . .
C14 C9 P1 118.08(11) . .
C9 C10 C11 120.37(14) . .
C9 C10 H10 119.8 . .
C11 C10 H10 119.8 . .
C12 C11 C10 120.01(14) . .
C12 C11 H11 120.0 . .
C10 C11 H11 120.0 . .
C11 C12 C13 120.19(15) . .
C11 C12 H12 119.9 . .
C13 C12 H12 119.9 . .
C12 C13 C14 119.97(14) . .
C12 C13 H13 120.0 . .
C14 C13 H13 120.0 . .
C13 C14 C9 120.13(14) . .
C13 C14 H14 119.9 . .
C9 C14 H14 119.9 . .
C16 C15 C20 119.01(14) . .
C16 C15 P1 121.91(11) . .
C20 C15 P1 119.06(12) . .
C17 C16 C15 120.27(15) . .
C17 C16 H16 119.9 . .
C15 C16 H16 119.9 . .
C18 C17 C16 120.37(15) . .
C18 C17 H17 119.8 . .
C16 C17 H17 119.8 . .
C17 C18 C19 120.01(15) . .
C17 C18 H18 120.0 . .
C19 C18 H18 120.0 . .
C20 C19 C18 119.85(15) . .
C20 C19 H19 120.1 . .
C18 C19 H19 120.1 . .
C19 C20 C15 120.48(15) . .
C19 C20 H20 119.8 . .
C15 C20 H20 119.8 . .
N1 C21 C26 116.83(12) . .
N1 C21 C22 107.04(12) . .
C26 C21 C22 110.63(13) . .
N1 C21 H21 107.3 . .
C26 C21 H21 107.3 . .
C22 C21 H21 107.3 . .
C21 C22 C23 110.50(15) . .
C21 C22 H22A 109.6 . .
C23 C22 H22A 109.6 . .
C21 C22 H22B 109.6 . .
C23 C22 H22B 109.6 . .
H22A C22 H22B 108.1 . .
C24 C23 C22 111.65(17) . .
C24 C23 H23A 109.3 . .
C22 C23 H23A 109.3 . .
C24 C23 H23B 109.3 . .
C22 C23 H23B 109.3 . .
H23A C23 H23B 108.0 . .
C25 C24 C23 110.86(16) . .
C25 C24 H24A 109.5 . .
C23 C24 H24A 109.5 . .
C25 C24 H24B 109.5 . .
C23 C24 H24B 109.5 . .
H24A C24 H24B 108.1 . .
C24 C25 C26 111.21(14) . .
C24 C25 H25A 109.4 . .
C26 C25 H25A 109.4 . .
C24 C25 H25B 109.4 . .
C26 C25 H25B 109.4 . .
H25A C25 H25B 108.0 . .
C21 C26 C25 109.69(12) . .
C21 C26 H26A 109.7 . .
C25 C26 H26A 109.7 . .
C21 C26 H26B 109.7 . .
C25 C26 H26B 109.7 . .
H26A C26 H26B 108.2 . .
Cl2 C27 Cl2 116.4(2) . 2_665
Cl2 C27 C27 58.62(19) . 2_665
Cl2 C27 C27 57.76(19) 2_665 2_665
Cl2 C27 H27A 109(3) . .
Cl2 C27 H27A 108(3) 2_665 .
C27 C27 H27A 128(3) 2_665 .
Cl2 C27 H27B 111(3) . .
Cl2 C27 H27B 100(3) 2_665 .
C27 C27 H27B 121(3) 2_665 .
H27A C27 H27B 111(3) . .

loop_
_geom_bond_atom_site_label_1
_geom_bond_atom_site_label_2
_geom_bond_distance
_geom_bond_site_symmetry_2
Rh1 C1 1.8261(16) .
Rh1 N1 2.1318(13) .
Rh1 P1 2.2016(4) .
Rh1 Cl1 2.4028(4) .
Cl2 C27 1.707(4) .
Cl2 C27 1.723(4) 2_665
P1 C9 1.8201(15) .
P1 C15 1.8237(15) .
P1 C4 1.8271(15) .
O1 C1 1.144(2) .
N1 C2 1.2823(19) .
N1 C21 1.4927(18) .
C2 C3 1.476(2) .
C2 H2 0.9500 .
C3 C8 1.402(2) .
C3 C4 1.413(2) .
C4 C5 1.394(2) .
C5 C6 1.400(2) .
C5 H5 0.9500 .
C6 C7 1.384(2) .
C6 H6 0.9500 .
C7 C8 1.394(2) .
C7 H7 0.9500 .
C8 H8 0.9500 .
C9 C10 1.392(2) .
C9 C14 1.403(2) .
C10 C11 1.396(2) .
C10 H10 0.9500 .
C11 C12 1.385(2) .
C11 H11 0.9500 .
C12 C13 1.393(2) .
C12 H12 0.9500 .
C13 C14 1.392(2) .
C13 H13 0.9500 .
C14 H14 0.9500 .
C15 C16 1.396(2) .
C15 C20 1.402(2) .
C16 C17 1.391(2) .
C16 H16 0.9500 .
C17 C18 1.385(2) .
C17 H17 0.9500 .
C18 C19 1.393(2) .
C18 H18 0.9500 .
C19 C20 1.391(2) .
C19 H19 0.9500 .
C20 H20 0.9500 .
C21 C26 1.524(2) .
C21 C22 1.529(2) .
C21 H21 1.0000 .
C22 C23 1.530(2) .
C22 H22A 0.9900 .
C22 H22B 0.9900 .
C23 C24 1.525(3) .
C23 H23A 0.9900 .
C23 H23B 0.9900 .
C24 C25 1.518(2) .
C24 H24A 0.9900 .
C24 H24B 0.9900 .
C25 C26 1.538(2) .
C25 H25A 0.9900 .
C25 H25B 0.9900 .
C26 H26A 0.9900 .
C26 H26B 0.9900 .
C27 Cl2 1.723(4) 2_665
C27 C27 1.808(7) 2_665
C27 H27A 0.990(10) .
C27 H27B 0.989(10) .

loop_
_geom_torsion_atom_site_label_1
_geom_torsion_atom_site_label_2
_geom_torsion_atom_site_label_3
_geom_torsion_atom_site_label_4
_geom_torsion
_geom_torsion_site_symmetry_1
_geom_torsion_site_symmetry_4
C1 Rh1 P1 C9 -117.50(7) . .
N1 Rh1 P1 C9 61.35(6) . .
Cl1 Rh1 P1 C9 128.06(10) . .
C1 Rh1 P1 C15 9.34(8) . .
N1 Rh1 P1 C15 -171.81(7) . .
Cl1 Rh1 P1 C15 -105.10(10) . .
C1 Rh1 P1 C4 127.02(7) . .
N1 Rh1 P1 C4 -54.13(6) . .
Cl1 Rh1 P1 C4 12.58(11) . .
C1 Rh1 N1 C2 162(3) . .
P1 Rh1 N1 C2 44.32(13) . .
Cl1 Rh1 N1 C2 -127.71(13) . .
C1 Rh1 N1 C21 -19(3) . .
P1 Rh1 N1 C21 -136.29(10) . .
Cl1 Rh1 N1 C21 51.67(9) . .
N1 Rh1 C1 O1 85(4) . .
P1 Rh1 C1 O1 -158(3) . .
Cl1 Rh1 C1 O1 14(3) . .
C21 N1 C2 C3 174.94(13) . .
Rh1 N1 C2 C3 -5.7(2) . .
N1 C2 C3 C8 154.91(15) . .
N1 C2 C3 C4 -26.4(2) . .
C8 C3 C4 C5 -3.2(2) . .
C2 C3 C4 C5 178.13(14) . .
C8 C3 C4 P1 177.46(12) . .
C2 C3 C4 P1 -1.2(2) . .
C9 P1 C4 C5 104.44(13) . .
C15 P1 C4 C5 -3.65(15) . .
Rh1 P1 C4 C5 -131.58(12) . .
C9 P1 C4 C3 -76.28(13) . .
C15 P1 C4 C3 175.63(12) . .
Rh1 P1 C4 C3 47.70(12) . .
C3 C4 C5 C6 -0.4(2) . .
P1 C4 C5 C6 178.93(12) . .
C4 C5 C6 C7 2.5(2) . .
C5 C6 C7 C8 -1.0(2) . .
C6 C7 C8 C3 -2.6(2) . .
C4 C3 C8 C7 4.8(2) . .
C2 C3 C8 C7 -176.50(14) . .
C15 P1 C9 C10 91.07(13) . .
C4 P1 C9 C10 -18.51(14) . .
Rh1 P1 C9 C10 -133.88(11) . .
C15 P1 C9 C14 -85.41(13) . .
C4 P1 C9 C14 165.02(12) . .
Rh1 P1 C9 C14 49.65(13) . .
C14 C9 C10 C11 0.4(2) . .
P1 C9 C10 C11 -176.08(12) . .
C9 C10 C11 C12 0.9(2) . .
C10 C11 C12 C13 -1.2(2) . .
C11 C12 C13 C14 0.3(2) . .
C12 C13 C14 C9 0.9(2) . .
C10 C9 C14 C13 -1.2(2) . .
P1 C9 C14 C13 175.36(12) . .
C9 P1 C15 C16 -0.34(14) . .
C4 P1 C15 C16 109.05(13) . .
Rh1 P1 C15 C16 -133.50(11) . .
C9 P1 C15 C20 178.14(12) . .
C4 P1 C15 C20 -72.47(13) . .
Rh1 P1 C15 C20 44.98(14) . .
C20 C15 C16 C17 -0.7(2) . .
P1 C15 C16 C17 177.77(12) . .
C15 C16 C17 C18 0.4(2) . .
C16 C17 C18 C19 0.4(2) . .
C17 C18 C19 C20 -0.7(2) . .
C18 C19 C20 C15 0.4(2) . .
C16 C15 C20 C19 0.3(2) . .
P1 C15 C20 C19 -178.20(12) . .
C2 N1 C21 C26 7.7(2) . .
Rh1 N1 C21 C26 -171.72(10) . .
C2 N1 C21 C22 -116.88(16) . .
Rh1 N1 C21 C22 63.68(14) . .
N1 C21 C22 C23 -174.28(16) . .
C26 C21 C22 C23 57.4(2) . .
C21 C22 C23 C24 -55.5(3) . .
C22 C23 C24 C25 54.9(3) . .
C23 C24 C25 C26 -56.0(2) . .
N1 C21 C26 C25 178.89(13) . .
C22 C21 C26 C25 -58.34(17) . .
C24 C25 C26 C21 57.87(19) . .
C27 Cl2 C27 Cl2 0.0 2_665 2_665
